data_7060444
loop_
_publ_author_name
'Akhtar, Sohel'
'Singha, Pabitra'
'De, Avik'
'Das, Krishna Sundar'
'Saha, Sayan'
'Bala, Sukhen'
'Mondal, Raju'

_publ_section_title
;
 Construction of a series of metal-directed MOFs to explore their physical
 and chemical properties
;
_journal_issue 14
_journal_name_full 'New Journal of Chemistry'
_journal_page_first 6438
_journal_page_last 6449
_journal_paper_doi 10.1039/D0NJ03424J
_journal_volume 45
_journal_year 2021
_chemical_formula_sum 'C78 H63 N18 Ni3 O12'
_chemical_formula_weight 1620.59
_space_group_crystal_system triclinic
_space_group_IT_number 2
_space_group_name_Hall '-P 1'
_space_group_name_H-M_alt 'P -1'
_atom_sites_solution_hydrogens geom
_audit_creation_method SHELXL-2016/6
_audit_update_record
;
2021-02-10 deposited with the CCDC.	2021-03-09 downloaded from the CCDC.
;
_cell_angle_alpha 115.355(2)
_cell_angle_beta 112.7570(10)
_cell_angle_gamma 92.171(2)
_cell_formula_units_Z 2
_cell_length_a 15.1952(7)
_cell_length_b 17.0749(9)
_cell_length_c 17.2622(9)
_cell_measurement_reflns_used 10961
_cell_measurement_temperature 120(2)
_cell_measurement_theta_max 30.097
_cell_measurement_theta_min 2.392
_cell_volume 3619.3(3)
_computing_cell_refinement 'Bruker APEX-2'
_computing_data_collection 'Bruker APEX-2'
_computing_data_reduction 'Bruker SHELXTL'
_computing_molecular_graphics 'Bruker SHELXTL'
_computing_publication_material 'Bruker SHELXTL'
_computing_structure_refinement 'SHELXL-2016/6 (Sheldrick, 2016)'
_computing_structure_solution 'SHELXT 2014/5 (Sheldrick, 2014)'
_diffrn_ambient_temperature 120(2)
_diffrn_detector_area_resol_mean 8
_diffrn_measured_fraction_theta_full 0.998
_diffrn_measured_fraction_theta_max 0.181
_diffrn_measurement_device_type 'Bruker APEX-2 CCD area detector'
_diffrn_measurement_method '/w scans'
_diffrn_radiation_type MoK\a
_diffrn_radiation_wavelength 0.71073
_diffrn_reflns_av_R_equivalents 0.1034
_diffrn_reflns_av_unetI/netI 0.1379
_diffrn_reflns_Laue_measured_fraction_full 0.998
_diffrn_reflns_Laue_measured_fraction_max 0.181
_diffrn_reflns_limit_h_max 15
_diffrn_reflns_limit_h_min -21
_diffrn_reflns_limit_k_max 24
_diffrn_reflns_limit_k_min -23
_diffrn_reflns_limit_l_max 24
_diffrn_reflns_limit_l_min -24
_diffrn_reflns_number 51754
_diffrn_reflns_point_group_measured_fraction_full 0.998
_diffrn_reflns_point_group_measured_fraction_max 0.181
_diffrn_reflns_theta_full 25.242
_diffrn_reflns_theta_max 30.122
_diffrn_reflns_theta_min 2.257
_diffrn_source 'fine-focus sealed tube'
_exptl_absorpt_coefficient_mu 0.850
_exptl_absorpt_correction_T_max 1.00000
_exptl_absorpt_correction_T_min 0.65884
_exptl_absorpt_correction_type multi-scan
_exptl_absorpt_process_details 'SADABS v.2.03 (Bruker, 2001), wR2(int)=0.1562 before correction'
_exptl_crystal_colour Green
_exptl_crystal_density_diffrn 1.487
_exptl_crystal_density_meas ?
_exptl_crystal_density_method 'not measured'
_exptl_crystal_description Needle
_exptl_crystal_F_000 1674
_exptl_crystal_size_max 0.34
_exptl_crystal_size_mid 0.14
_exptl_crystal_size_min 0.14
_refine_diff_density_max 2.298
_refine_diff_density_min -1.395
_refine_diff_density_rms 0.130
_refine_ls_extinction_method none
_refine_ls_goodness_of_fit_ref 1.091
_refine_ls_hydrogen_treatment constr
_refine_ls_matrix_type full
_refine_ls_number_parameters 1001
_refine_ls_number_reflns 21005
_refine_ls_number_restraints 0
_refine_ls_restrained_S_all 1.091
_refine_ls_R_factor_all 0.1517
_refine_ls_R_factor_gt 0.0796
_refine_ls_shift/su_max 0.001
_refine_ls_shift/su_mean 0.000
_refine_ls_structure_factor_coef Fsqd
_refine_ls_weighting_details 'w=1/[\s^2^(Fo^2^)+(0.1000P)^2^] where P=(Fo^2^+2Fc^2^)/3'
_refine_ls_weighting_scheme calc
_refine_ls_wR_factor_gt 0.1878
_refine_ls_wR_factor_ref 0.2474
_reflns_Friedel_coverage 0.000
_reflns_number_gt 11321
_reflns_number_total 21005
_reflns_threshold_expression 'I > 2\s(I)'
_cod_data_source_file d0nj03424j2.cif
_cod_data_source_block mo_PROBHATTRC160519_0m_a
_cod_depositor_comments
;
The following automatic conversions were performed:

data item '_exptl_crystal_density_meas' value 'not measured' was
changed to '?' -- the value is perceived as not measured.

Automatic conversion script
Id: cif_fix_values 7556 2019-12-06 15:28:31Z antanas 

 Adding full bibliography for 7060438--7060444.cif.
;
_cod_original_cell_volume 3619.2(3)
_cod_database_code 7060444
_shelx_shelxl_version_number 2016/6
_shelx_space_group_comment
;
The symmetry employed for this shelxl refinement is uniquely defined
by the following loop, which should always be used as a source of
symmetry information in preference to the above space-group names.
They are only intended as comments.
;

loop_
_space_group_symop_operation_xyz
'x, y, z'
'-x, -y, -z'

loop_
_atom_site_label
_atom_site_type_symbol
_atom_site_fract_x
_atom_site_fract_y
_atom_site_fract_z
_atom_site_U_iso_or_equiv
_atom_site_adp_type
_atom_site_occupancy
_atom_site_site_symmetry_order
_atom_site_calc_flag
_atom_site_refinement_flags_posn
_atom_site_refinement_flags_adp
_atom_site_refinement_flags_occupancy
_atom_site_disorder_assembly
_atom_site_disorder_group
Ni1 Ni 1.43399(3) 0.27742(3) 0.71275(3) 0.02276(11) Uani 1 1 d . . . . .
Ni2 Ni 1.10288(3) 0.62324(3) 0.37953(3) 0.02585(11) Uani 1 1 d . . . . .
Ni3 Ni 0.23361(3) 0.07678(3) -0.04024(3) 0.02677(12) Uani 1 1 d . . . . .
O1 O 0.41710(16) -0.31524(15) 0.18014(17) 0.0301(5) Uani 1 1 d . . . . .
O2 O 0.51797(17) -0.18903(15) 0.23043(16) 0.0299(5) Uani 1 1 d . . . . .
O3 O 0.23757(18) -0.03374(16) -0.02510(17) 0.0350(6) Uani 1 1 d . . . . .
O4 O 0.3986(2) -0.0143(2) 0.0586(2) 0.0600(8) Uani 1 1 d . . . . .
N1 N 0.0751(2) -0.2788(2) 0.0006(3) 0.0497(9) Uani 1 1 d . . . . .
N2 N 0.0612(3) -0.3305(3) 0.0298(3) 0.0557(10) Uani 1 1 d . . . . .
N3 N 0.0403(3) -0.3789(3) 0.0519(4) 0.0819(14) Uani 1 1 d . . . . .
C1 C 0.4337(2) -0.2422(2) 0.1795(2) 0.0280(7) Uani 1 1 d . . . . .
C2 C 0.3498(2) -0.2173(2) 0.1206(2) 0.0295(7) Uani 1 1 d . . . . .
C3 C 0.2535(3) -0.2611(2) 0.0883(2) 0.0340(8) Uani 1 1 d . . . . .
H3 H 0.241504 -0.307205 0.102479 0.041 Uiso 1 1 calc R U . . .
C4 C 0.1760(3) -0.2377(2) 0.0358(3) 0.0367(8) Uani 1 1 d . . . . .
C5 C 0.1942(3) -0.1693(2) 0.0150(3) 0.0379(8) Uani 1 1 d . . . . .
H5 H 0.140424 -0.153087 -0.021049 0.045 Uiso 1 1 calc R U . . .
C6 C 0.2887(3) -0.1258(2) 0.0463(2) 0.0319(8) Uani 1 1 d . . . . .
C7 C 0.3671(3) -0.1494(2) 0.1004(2) 0.0323(8) Uani 1 1 d . . . . .
H7 H 0.432759 -0.118795 0.123634 0.039 Uiso 1 1 calc R U . . .
C8 C 0.3122(3) -0.0501(3) 0.0262(3) 0.0355(8) Uani 1 1 d . . . . .
O1A O 0.08004(16) 0.03602(15) -0.13736(17) 0.0304(5) Uani 1 1 d . . . . .
O2A O 0.16587(16) 0.16865(16) -0.08945(17) 0.0335(5) Uani 1 1 d . . . . .
O3A O -0.16156(17) 0.24805(16) -0.40161(17) 0.0337(5) Uani 1 1 d . . . . .
O4A O -0.01317(18) 0.32464(17) -0.28730(18) 0.0361(6) Uani 1 1 d . . . . .
N1A N -0.2797(2) 0.0494(2) -0.2992(2) 0.0429(8) Uani 1 1 d . . . . .
N2A N -0.2817(2) -0.0015(2) -0.2649(2) 0.0399(7) Uani 1 1 d . . . . .
N3A N -0.2937(2) -0.0492(2) -0.2392(3) 0.0511(9) Uani 1 1 d . . . . .
C1A C 0.0856(2) 0.1104(2) -0.1363(3) 0.0303(7) Uani 1 1 d . . . . .
C2A C -0.0062(2) 0.1281(2) -0.1945(2) 0.0295(7) Uani 1 1 d . . . . .
C3A C -0.0969(2) 0.0806(2) -0.2180(2) 0.0320(7) Uani 1 1 d . . . . .
H3A H -0.100015 0.038613 -0.196142 0.038 Uiso 1 1 calc R U . . .
C4A C -0.1829(2) 0.0941(2) -0.2730(3) 0.0313(7) Uani 1 1 d . . . . .
C5A C -0.1783(3) 0.1520(2) -0.3090(3) 0.0327(8) Uani 1 1 d . . . . .
H5A H -0.237388 0.159657 -0.348714 0.039 Uiso 1 1 calc R U . . .
C6A C -0.0878(2) 0.1992(2) -0.2872(2) 0.0296(7) Uani 1 1 d . . . . .
C7A C -0.0011(2) 0.1886(2) -0.2280(2) 0.0294(7) Uani 1 1 d . . . . .
H7A H 0.060950 0.222375 -0.210562 0.035 Uiso 1 1 calc R U . . .
C8A C -0.0867(3) 0.2607(2) -0.3283(3) 0.0311(7) Uani 1 1 d . . . . .
O1B O 1.3224(2) 0.7020(2) 0.5335(3) 0.0669(9) Uani 1 1 d . . . . .
O2B O 1.19864(18) 0.58548(17) 0.46893(18) 0.0386(6) Uani 1 1 d . . . . .
O3B O 1.44066(17) 0.38200(15) 0.68926(17) 0.0305(5) Uani 1 1 d . . . . .
O4B O 1.28981(18) 0.40772(18) 0.6523(2) 0.0465(7) Uani 1 1 d . . . . .
N1B N 1.6300(2) 0.5894(2) 0.6458(2) 0.0451(8) Uani 1 1 d . . . . .
N2B N 1.6552(2) 0.6397(2) 0.6192(2) 0.0431(8) Uani 1 1 d . . . . .
N3B N 1.6902(3) 0.6849(3) 0.6007(3) 0.0575(10) Uani 1 1 d . . . . .
C1B C 1.2884(3) 0.6256(3) 0.5160(3) 0.0387(9) Uani 1 1 d . . . . .
C2B C 1.3603(3) 0.5788(2) 0.5570(3) 0.0340(8) Uani 1 1 d . . . . .
C3B C 1.4579(3) 0.6045(2) 0.5775(3) 0.0353(8) Uani 1 1 d . . . . .
H3B H 1.477040 0.647157 0.561805 0.042 Uiso 1 1 calc R U . . .
C4B C 1.5278(2) 0.5671(2) 0.6214(3) 0.0333(8) Uani 1 1 d . . . . .
C5B C 1.5004(3) 0.5055(2) 0.6452(3) 0.0342(8) Uani 1 1 d . . . . .
H5B H 1.548151 0.479585 0.674003 0.041 Uiso 1 1 calc R U . . .
C6B C 1.4034(2) 0.4815(2) 0.6271(2) 0.0292(7) Uani 1 1 d . . . . .
C7B C 1.3324(3) 0.5169(2) 0.5803(2) 0.0312(7) Uani 1 1 d . . . . .
H7B H 1.265227 0.498382 0.564523 0.037 Uiso 1 1 calc R U . . .
C8B C 1.3732(2) 0.4183(2) 0.6573(3) 0.0313(7) Uani 1 1 d . . . . .
N4 N 0.2728(2) 0.0236(2) -0.1531(2) 0.0337(7) Uani 1 1 d . . . . .
N5 N 0.52022(19) -0.21067(18) -0.60314(19) 0.0263(6) Uani 1 1 d . . . . .
C9 C 0.3468(3) -0.0156(3) -0.1460(3) 0.0466(10) Uani 1 1 d . . . . .
H9 H 0.380283 -0.020772 -0.089803 0.056 Uiso 1 1 calc R U . . .
C10 C 0.3777(3) -0.0495(3) -0.2174(3) 0.0547(12) Uani 1 1 d . . . . .
H10 H 0.431301 -0.077142 -0.209447 0.066 Uiso 1 1 calc R U . . .
C11 C 0.3300(3) -0.0430(3) -0.3010(3) 0.0468(10) Uani 1 1 d . . . . .
C12 C 0.2568(3) 0.0020(3) -0.3047(3) 0.0525(11) Uani 1 1 d . . . . .
H12 H 0.225191 0.012042 -0.357863 0.063 Uiso 1 1 calc R U . . .
C13 C 0.2289(3) 0.0325(3) -0.2326(3) 0.0478(10) Uani 1 1 d . . . . .
H13 H 0.176229 0.061277 -0.238626 0.057 Uiso 1 1 calc R U . . .
C14 C 0.4672(3) -0.1503(3) -0.5998(3) 0.0393(9) Uani 1 1 d . . . . .
H14 H 0.443394 -0.138343 -0.652291 0.047 Uiso 1 1 calc R U . . .
C15 C 0.4446(3) -0.1037(3) -0.5248(3) 0.0519(11) Uani 1 1 d . . . . .
H15 H 0.406668 -0.060989 -0.526313 0.062 Uiso 1 1 calc R U . . .
C16 C 0.4783(3) -0.1202(3) -0.4462(3) 0.0493(11) Uani 1 1 d . . . . .
C17 C 0.5318(3) -0.1839(3) -0.4517(3) 0.0469(10) Uani 1 1 d . . . . .
H17 H 0.555275 -0.199009 -0.401556 0.056 Uiso 1 1 calc R U . . .
C18 C 0.5515(3) -0.2256(2) -0.5280(3) 0.0414(9) Uani 1 1 d . . . . .
H18 H 0.590108 -0.268078 -0.527965 0.050 Uiso 1 1 calc R U . . .
C19 C 0.3557(3) -0.0821(4) -0.3836(3) 0.0651(14) Uani 1 1 d . . . . .
H19A H 0.324809 -0.147056 -0.421075 0.078 Uiso 1 1 calc R U . . .
H19B H 0.325215 -0.055820 -0.425789 0.078 Uiso 1 1 calc R U . . .
C20 C 0.4567(3) -0.0702(4) -0.3612(3) 0.0748(17) Uani 1 1 d . . . . .
H20A H 0.489312 -0.089923 -0.313144 0.090 Uiso 1 1 calc R U . . .
H20B H 0.486369 -0.005595 -0.331212 0.090 Uiso 1 1 calc R U . . .
N4A N 0.81470(19) 0.87011(18) 0.93421(19) 0.0277(6) Uani 1 1 d . . . . .
N5A N 1.0474(2) 0.68512(18) 0.4782(2) 0.0297(6) Uani 1 1 d . . . . .
C9A C 0.8749(2) 0.9256(2) 0.9293(2) 0.0312(7) Uani 1 1 d . . . . .
H9A H 0.884707 0.988155 0.966857 0.037 Uiso 1 1 calc R U . . .
C10A C 0.9228(3) 0.8973(2) 0.8732(3) 0.0338(8) Uani 1 1 d . . . . .
H10A H 0.964612 0.939726 0.872748 0.041 Uiso 1 1 calc R U . . .
C11A C 0.9102(3) 0.8063(2) 0.8169(3) 0.0327(8) Uani 1 1 d . . . . .
C12A C 0.8472(3) 0.7486(2) 0.8213(3) 0.0361(8) Uani 1 1 d . . . . .
H12A H 0.834933 0.685819 0.783306 0.043 Uiso 1 1 calc R U . . .
C13A C 0.8027(3) 0.7826(2) 0.8806(3) 0.0335(8) Uani 1 1 d . . . . .
H13A H 0.761450 0.741769 0.883481 0.040 Uiso 1 1 calc R U . . .
C14A C 1.1092(3) 0.7542(2) 0.5639(3) 0.0384(9) Uani 1 1 d . . . . .
H14A H 1.175465 0.772360 0.576914 0.046 Uiso 1 1 calc R U . . .
C15A C 1.0789(3) 0.8001(2) 0.6342(3) 0.0399(9) Uani 1 1 d . . . . .
H15A H 1.124216 0.849368 0.693463 0.048 Uiso 1 1 calc R U . . .
C16A C 0.9832(3) 0.7742(2) 0.6183(3) 0.0369(8) Uani 1 1 d . . . . .
C17A C 0.9206(3) 0.7027(3) 0.5301(3) 0.0373(8) Uani 1 1 d . . . . .
H17A H 0.854476 0.682068 0.515791 0.045 Uiso 1 1 calc R U . . .
C18A C 0.9547(3) 0.6616(2) 0.4630(3) 0.0333(8) Uani 1 1 d . . . . .
H18A H 0.909824 0.613696 0.402334 0.040 Uiso 1 1 calc R U . . .
C19A C 0.9488(3) 0.8205(3) 0.6938(3) 0.0439(10) Uani 1 1 d . . . . .
H19C H 0.879281 0.822044 0.662943 0.053 Uiso 1 1 calc R U . . .
H19D H 0.988819 0.882887 0.737199 0.053 Uiso 1 1 calc R U . . .
C20A C 0.9586(3) 0.7713(3) 0.7514(3) 0.0421(9) Uani 1 1 d . . . . .
H20C H 0.927923 0.706779 0.706809 0.051 Uiso 1 1 calc R U . . .
H20D H 1.029171 0.778080 0.790057 0.051 Uiso 1 1 calc R U . . .
N4B N 1.3919(2) 0.34198(17) 0.82215(19) 0.0261(6) Uani 1 1 d . . . . .
N5B N 1.1683(2) 0.56879(18) 1.2866(2) 0.0280(6) Uani 1 1 d . . . . .
C9B C 1.3417(3) 0.2946(2) 0.8434(3) 0.0349(8) Uani 1 1 d . . . . .
H9B H 1.335531 0.231858 0.815593 0.042 Uiso 1 1 calc R U . . .
C10B C 1.2987(3) 0.3318(2) 0.9035(3) 0.0374(8) Uani 1 1 d . . . . .
H10B H 1.261781 0.294726 0.914249 0.045 Uiso 1 1 calc R U . . .
C11B C 1.3094(3) 0.4237(3) 0.9483(3) 0.0356(8) Uani 1 1 d . . . . .
C12B C 1.3656(3) 0.4733(2) 0.9298(3) 0.0363(8) Uani 1 1 d . . . . .
H12B H 1.377537 0.536658 0.960806 0.044 Uiso 1 1 calc R U . . .
C13B C 1.4038(3) 0.4309(2) 0.8666(2) 0.0338(8) Uani 1 1 d . . . . .
H13B H 1.440362 0.466296 0.853949 0.041 Uiso 1 1 calc R U . . .
C14B C 1.2522(2) 0.6182(2) 1.3044(3) 0.0333(8) Uani 1 1 d . . . . .
H14B H 1.278406 0.676942 1.357370 0.040 Uiso 1 1 calc R U . . .
C15B C 1.3015(2) 0.5872(2) 1.2492(3) 0.0352(8) Uani 1 1 d . . . . .
H15B H 1.360198 0.624642 1.264701 0.042 Uiso 1 1 calc R U . . .
C16B C 1.2666(3) 0.5025(2) 1.1718(3) 0.0334(8) Uani 1 1 d . . . . .
C17B C 1.1805(3) 0.4510(3) 1.1547(3) 0.0382(9) Uani 1 1 d . . . . .
H17B H 1.153422 0.391544 1.103167 0.046 Uiso 1 1 calc R U . . .
C18B C 1.1359(3) 0.4867(2) 1.2127(3) 0.0363(8) Uani 1 1 d . . . . .
H18B H 1.077517 0.450238 1.199180 0.044 Uiso 1 1 calc R U . . .
C19B C 1.3174(3) 0.4659(3) 1.1092(3) 0.0416(9) Uani 1 1 d . . . . .
H19E H 1.320261 0.404047 1.096735 0.050 Uiso 1 1 calc R U . . .
H19F H 1.385811 0.502552 1.142990 0.050 Uiso 1 1 calc R U . . .
C20B C 1.2639(3) 0.4662(3) 1.0146(3) 0.0428(9) Uani 1 1 d . . . . .
H20E H 1.194218 0.433404 0.983332 0.051 Uiso 1 1 calc R U . . .
H20F H 1.265323 0.528571 1.027075 0.051 Uiso 1 1 calc R U . . .
N4C N 0.9939(2) 0.50757(19) 0.3120(2) 0.0334(7) Uani 1 1 d . . . . .
N5C N 0.3726(2) 0.1632(2) 0.0489(2) 0.0331(7) Uani 1 1 d . . . . .
C9C C 0.9186(3) 0.4846(3) 0.2267(3) 0.0390(9) Uani 1 1 d . . . . .
H9C H 0.921525 0.516884 0.194242 0.047 Uiso 1 1 calc R U . . .
C10C C 0.8375(3) 0.4160(3) 0.1846(3) 0.0455(10) Uani 1 1 d . . . . .
H10C H 0.785951 0.401541 0.123820 0.055 Uiso 1 1 calc R U . . .
C11C C 0.8303(3) 0.3682(3) 0.2299(3) 0.0466(10) Uani 1 1 d . . . . .
C12C C 0.9076(3) 0.3922(3) 0.3178(3) 0.0503(11) Uani 1 1 d . . . . .
H12C H 0.905578 0.361667 0.352180 0.060 Uiso 1 1 calc R U . . .
C13C C 0.9883(3) 0.4612(2) 0.3559(3) 0.0372(8) Uani 1 1 d . . . . .
H13C H 1.041653 0.475838 0.415772 0.045 Uiso 1 1 calc R U . . .
C14C C 0.4112(3) 0.2037(3) 0.0136(3) 0.0501(10) Uani 1 1 d . . . . .
H14C H 0.372863 0.193227 -0.049817 0.060 Uiso 1 1 calc R U . . .
C15C C 0.5042(4) 0.2597(3) 0.0655(4) 0.0660(14) Uani 1 1 d . . . . .
H15C H 0.528690 0.286354 0.037212 0.079 Uiso 1 1 calc R U . . .
C16C C 0.5619(3) 0.2774(3) 0.1581(4) 0.0623(14) Uani 1 1 d . . . . .
C17C C 0.5210(3) 0.2377(3) 0.1955(3) 0.0581(13) Uani 1 1 d . . . . .
H17C H 0.556929 0.248642 0.259487 0.070 Uiso 1 1 calc R U . . .
C18C C 0.4275(3) 0.1823(3) 0.1390(3) 0.0444(9) Uani 1 1 d . . . . .
H18C H 0.400725 0.156098 0.166304 0.053 Uiso 1 1 calc R U . . .
C19C C 0.7372(3) 0.2966(3) 0.1852(3) 0.0581(12) Uani 1 1 d . . . . .
H19G H 0.709809 0.266618 0.114545 0.070 Uiso 1 1 calc R U . . .
H19H H 0.752720 0.251036 0.206175 0.070 Uiso 1 1 calc R U . . .
C20C C 0.6641(4) 0.3380(3) 0.2149(4) 0.104(3) Uani 1 1 d . . . . .
H20G H 0.661462 0.392634 0.208077 0.125 Uiso 1 1 calc R U . . .
H20H H 0.686317 0.356255 0.283537 0.125 Uiso 1 1 calc R U . . .
N4D N 1.2883(2) 0.20074(18) 0.6176(2) 0.0291(6) Uani 1 1 d . . . . .
C9D C 1.2117(2) 0.2294(2) 0.6290(3) 0.0337(8) Uani 1 1 d . . . . .
H9D H 1.221528 0.290821 0.671121 0.040 Uiso 1 1 calc R U . . .
C10D C 1.1190(3) 0.1745(2) 0.5828(3) 0.0396(9) Uani 1 1 d . . . . .
H10D H 1.067522 0.197565 0.595807 0.048 Uiso 1 1 calc R U . . .
C11D C 1.1007(3) 0.0855(3) 0.5173(3) 0.0382(8) Uani 1 1 d . . . . .
C12D C 1.1784(3) 0.0570(3) 0.5017(3) 0.0451(10) Uani 1 1 d . . . . .
H12D H 1.168996 -0.002803 0.455576 0.054 Uiso 1 1 calc R U . . .
C13D C 1.2701(3) 0.1151(2) 0.5528(3) 0.0409(9) Uani 1 1 d . . . . .
H13D H 1.322989 0.093310 0.541659 0.049 Uiso 1 1 calc R U . . .
C19D C 1.0022(3) 0.0227(3) 0.4704(3) 0.0495(10) Uani 1 1 d . . . . .
H19I H 0.989481 -0.023557 0.405479 0.074 Uiso 1 1 calc R U . . .
H19J H 0.950337 0.056077 0.463729 0.074 Uiso 1 1 calc R U . . .

loop_
_atom_site_aniso_label
_atom_site_aniso_U_11
_atom_site_aniso_U_22
_atom_site_aniso_U_33
_atom_site_aniso_U_23
_atom_site_aniso_U_13
_atom_site_aniso_U_12
Ni1 0.0223(2) 0.0262(2) 0.0269(2) 0.01675(18) 0.01295(18) 0.00924(16)
Ni2 0.0265(2) 0.0313(2) 0.0286(2) 0.01830(19) 0.01582(19) 0.00987(17)
Ni3 0.0223(2) 0.0370(2) 0.0288(2) 0.0200(2) 0.01381(18) 0.00979(17)
O1 0.0285(12) 0.0311(12) 0.0384(13) 0.0232(11) 0.0145(11) 0.0103(10)
O2 0.0317(13) 0.0301(12) 0.0344(13) 0.0206(11) 0.0149(11) 0.0097(10)
O3 0.0395(14) 0.0403(14) 0.0379(14) 0.0258(12) 0.0199(12) 0.0221(11)
O4 0.0408(17) 0.070(2) 0.086(2) 0.0610(19) 0.0185(17) 0.0129(15)
N1 0.0314(18) 0.055(2) 0.064(2) 0.038(2) 0.0114(17) 0.0070(16)
N2 0.0306(19) 0.058(2) 0.069(3) 0.031(2) 0.0133(18) -0.0018(16)
N3 0.053(3) 0.083(3) 0.099(4) 0.052(3) 0.017(3) -0.005(2)
C1 0.0320(18) 0.0291(16) 0.0298(17) 0.0174(14) 0.0160(15) 0.0121(14)
C2 0.0347(18) 0.0330(17) 0.0280(17) 0.0181(15) 0.0161(15) 0.0153(15)
C3 0.0340(19) 0.0376(19) 0.0320(19) 0.0191(16) 0.0132(16) 0.0120(15)
C4 0.036(2) 0.0370(19) 0.036(2) 0.0180(17) 0.0143(17) 0.0113(16)
C5 0.040(2) 0.039(2) 0.036(2) 0.0209(17) 0.0145(17) 0.0178(17)
C6 0.038(2) 0.0385(19) 0.0314(18) 0.0231(16) 0.0193(16) 0.0178(16)
C7 0.040(2) 0.0340(18) 0.0322(18) 0.0205(16) 0.0184(16) 0.0162(15)
C8 0.0324(19) 0.046(2) 0.038(2) 0.0285(18) 0.0151(17) 0.0168(16)
O1A 0.0279(12) 0.0367(13) 0.0403(14) 0.0272(11) 0.0176(11) 0.0144(10)
O2A 0.0263(12) 0.0392(13) 0.0434(15) 0.0290(12) 0.0130(11) 0.0090(10)
O3A 0.0336(13) 0.0409(14) 0.0396(14) 0.0282(12) 0.0176(12) 0.0164(11)
O4A 0.0309(13) 0.0474(15) 0.0407(14) 0.0288(12) 0.0173(12) 0.0123(11)
N1A 0.0279(16) 0.056(2) 0.054(2) 0.0387(18) 0.0134(15) 0.0088(14)
N2A 0.0289(16) 0.0481(19) 0.046(2) 0.0260(17) 0.0158(15) 0.0067(14)
N3A 0.0378(19) 0.062(2) 0.057(2) 0.038(2) 0.0150(17) 0.0033(17)
C1A 0.0303(18) 0.0379(19) 0.039(2) 0.0281(17) 0.0191(16) 0.0138(15)
C2A 0.0293(17) 0.0341(18) 0.0326(18) 0.0211(15) 0.0146(15) 0.0128(14)
C3A 0.0304(18) 0.0402(19) 0.0369(19) 0.0261(17) 0.0169(16) 0.0126(15)
C4A 0.0269(17) 0.0392(19) 0.039(2) 0.0234(17) 0.0192(16) 0.0134(14)
C5A 0.0305(18) 0.0408(19) 0.037(2) 0.0262(17) 0.0157(16) 0.0145(15)
C6A 0.0292(17) 0.0371(18) 0.0316(18) 0.0220(16) 0.0153(15) 0.0149(14)
C7A 0.0291(17) 0.0399(19) 0.0310(18) 0.0252(16) 0.0151(15) 0.0122(14)
C8A 0.0299(18) 0.0381(19) 0.0352(19) 0.0210(16) 0.0194(16) 0.0155(15)
O1B 0.0506(19) 0.059(2) 0.102(3) 0.061(2) 0.0190(19) 0.0186(15)
O2B 0.0361(14) 0.0483(15) 0.0427(15) 0.0289(13) 0.0196(12) 0.0163(12)
O3B 0.0300(12) 0.0329(12) 0.0408(14) 0.0248(11) 0.0185(11) 0.0131(10)
O4B 0.0319(14) 0.0560(17) 0.073(2) 0.0472(16) 0.0249(14) 0.0186(12)
N1B 0.0318(17) 0.057(2) 0.056(2) 0.0389(19) 0.0155(16) 0.0084(15)
N2B 0.0319(17) 0.052(2) 0.046(2) 0.0289(17) 0.0121(15) 0.0050(15)
N3B 0.044(2) 0.071(2) 0.066(3) 0.048(2) 0.0171(19) 0.0005(18)
C1B 0.037(2) 0.045(2) 0.047(2) 0.0299(19) 0.0212(19) 0.0168(17)
C2B 0.0337(19) 0.0373(19) 0.0340(19) 0.0214(16) 0.0130(16) 0.0112(15)
C3B 0.040(2) 0.0384(19) 0.040(2) 0.0283(17) 0.0177(17) 0.0135(16)
C4B 0.0274(18) 0.040(2) 0.039(2) 0.0229(17) 0.0162(16) 0.0101(15)
C5B 0.0309(18) 0.0401(19) 0.0353(19) 0.0248(17) 0.0104(16) 0.0126(15)
C6B 0.0298(17) 0.0306(17) 0.0288(17) 0.0194(15) 0.0085(15) 0.0086(14)
C7B 0.0334(18) 0.0318(17) 0.0309(18) 0.0161(15) 0.0153(15) 0.0110(14)
C8B 0.0286(17) 0.0328(18) 0.040(2) 0.0235(16) 0.0153(16) 0.0116(14)
N4 0.0297(15) 0.0465(17) 0.0314(16) 0.0203(14) 0.0179(13) 0.0103(13)
N5 0.0249(14) 0.0308(14) 0.0271(14) 0.0149(12) 0.0140(12) 0.0073(11)
C9 0.046(2) 0.068(3) 0.050(2) 0.040(2) 0.030(2) 0.031(2)
C10 0.054(3) 0.071(3) 0.058(3) 0.035(2) 0.037(2) 0.034(2)
C11 0.041(2) 0.063(3) 0.037(2) 0.021(2) 0.0220(19) 0.014(2)
C12 0.038(2) 0.088(3) 0.048(2) 0.042(2) 0.024(2) 0.026(2)
C13 0.042(2) 0.077(3) 0.040(2) 0.036(2) 0.0242(19) 0.025(2)
C14 0.0344(19) 0.052(2) 0.037(2) 0.0245(18) 0.0172(17) 0.0226(17)
C15 0.044(2) 0.068(3) 0.044(2) 0.022(2) 0.023(2) 0.031(2)
C16 0.034(2) 0.071(3) 0.039(2) 0.019(2) 0.0214(19) 0.007(2)
C17 0.058(3) 0.051(2) 0.038(2) 0.0232(19) 0.026(2) 0.004(2)
C18 0.057(3) 0.039(2) 0.038(2) 0.0229(17) 0.025(2) 0.0145(18)
C19 0.049(3) 0.100(4) 0.054(3) 0.033(3) 0.033(2) 0.029(3)
C20 0.043(3) 0.121(5) 0.042(3) 0.017(3) 0.027(2) 0.015(3)
N4A 0.0251(14) 0.0318(15) 0.0292(15) 0.0152(12) 0.0143(12) 0.0066(11)
N5A 0.0355(16) 0.0342(15) 0.0340(16) 0.0225(13) 0.0217(14) 0.0138(13)
C9A 0.0293(17) 0.0383(19) 0.0298(18) 0.0168(15) 0.0162(15) 0.0094(15)
C10A 0.0365(19) 0.0399(19) 0.039(2) 0.0247(17) 0.0236(17) 0.0135(16)
C11A 0.0376(19) 0.0390(19) 0.037(2) 0.0230(17) 0.0244(17) 0.0164(16)
C12A 0.043(2) 0.0303(18) 0.038(2) 0.0164(16) 0.0206(18) 0.0128(16)
C13A 0.0319(18) 0.0344(18) 0.039(2) 0.0187(16) 0.0183(16) 0.0080(15)
C14A 0.040(2) 0.038(2) 0.044(2) 0.0208(18) 0.0231(18) 0.0039(16)
C15A 0.048(2) 0.0360(19) 0.0319(19) 0.0102(16) 0.0216(18) 0.0043(17)
C16A 0.051(2) 0.038(2) 0.044(2) 0.0271(18) 0.0322(19) 0.0200(17)
C17A 0.036(2) 0.051(2) 0.040(2) 0.0282(19) 0.0220(17) 0.0187(17)
C18A 0.0360(19) 0.0380(19) 0.0339(19) 0.0201(16) 0.0191(16) 0.0165(15)
C19A 0.060(3) 0.045(2) 0.046(2) 0.0242(19) 0.039(2) 0.018(2)
C20A 0.054(2) 0.053(2) 0.046(2) 0.033(2) 0.037(2) 0.028(2)
N4B 0.0279(14) 0.0283(14) 0.0298(15) 0.0165(12) 0.0170(12) 0.0079(11)
N5B 0.0272(14) 0.0338(15) 0.0345(16) 0.0211(13) 0.0190(13) 0.0102(12)
C9B 0.047(2) 0.0348(19) 0.039(2) 0.0230(16) 0.0276(18) 0.0146(16)
C10B 0.047(2) 0.038(2) 0.040(2) 0.0228(17) 0.0267(19) 0.0129(17)
C11B 0.040(2) 0.046(2) 0.0332(19) 0.0226(17) 0.0224(17) 0.0165(17)
C12B 0.044(2) 0.0324(18) 0.036(2) 0.0152(16) 0.0229(18) 0.0107(16)
C13B 0.0314(18) 0.0327(18) 0.038(2) 0.0161(16) 0.0173(16) 0.0069(15)
C14B 0.0316(18) 0.0365(18) 0.038(2) 0.0194(16) 0.0201(16) 0.0090(15)
C15B 0.0261(17) 0.043(2) 0.045(2) 0.0252(18) 0.0195(17) 0.0104(15)
C16B 0.0315(18) 0.045(2) 0.036(2) 0.0237(17) 0.0205(16) 0.0163(16)
C17B 0.037(2) 0.041(2) 0.037(2) 0.0153(17) 0.0205(17) 0.0131(16)
C18B 0.0337(19) 0.039(2) 0.039(2) 0.0178(17) 0.0194(17) 0.0105(16)
C19B 0.040(2) 0.053(2) 0.042(2) 0.0227(19) 0.0267(19) 0.0182(18)
C20B 0.050(2) 0.049(2) 0.045(2) 0.026(2) 0.031(2) 0.0260(19)
N4C 0.0314(16) 0.0346(15) 0.0388(17) 0.0167(14) 0.0209(14) 0.0108(13)
N5C 0.0276(15) 0.0400(16) 0.0376(17) 0.0218(14) 0.0166(14) 0.0082(13)
C9C 0.036(2) 0.045(2) 0.034(2) 0.0150(17) 0.0190(17) 0.0056(17)
C10C 0.033(2) 0.051(2) 0.040(2) 0.0133(19) 0.0139(18) 0.0049(18)
C11C 0.033(2) 0.043(2) 0.066(3) 0.021(2) 0.029(2) 0.0101(17)
C12C 0.033(2) 0.050(2) 0.072(3) 0.034(2) 0.022(2) 0.0055(18)
C13C 0.0315(19) 0.041(2) 0.050(2) 0.0269(18) 0.0216(18) 0.0148(16)
C14C 0.048(2) 0.051(2) 0.061(3) 0.030(2) 0.031(2) 0.008(2)
C15C 0.066(3) 0.051(3) 0.091(4) 0.026(3) 0.055(3) 0.002(2)
C16C 0.037(2) 0.043(2) 0.073(3) -0.005(2) 0.030(2) -0.0047(19)
C17C 0.034(2) 0.054(3) 0.058(3) 0.004(2) 0.020(2) 0.0040(19)
C18C 0.033(2) 0.047(2) 0.046(2) 0.0170(19) 0.0165(19) 0.0105(17)
C19C 0.031(2) 0.056(3) 0.076(3) 0.026(2) 0.021(2) 0.0018(19)
C20C 0.054(3) 0.063(3) 0.125(5) -0.030(3) 0.062(3) -0.026(3)
N4D 0.0278(14) 0.0292(14) 0.0307(15) 0.0136(12) 0.0143(13) 0.0062(11)
C9D 0.0282(18) 0.0360(19) 0.046(2) 0.0263(17) 0.0170(16) 0.0125(15)
C10D 0.0304(19) 0.045(2) 0.055(2) 0.033(2) 0.0187(18) 0.0102(16)
C11D 0.0324(19) 0.043(2) 0.037(2) 0.0240(18) 0.0092(16) -0.0036(16)
C12D 0.045(2) 0.041(2) 0.039(2) 0.0122(18) 0.0185(19) -0.0016(18)
C13D 0.039(2) 0.039(2) 0.044(2) 0.0156(18) 0.0236(18) 0.0049(16)
C19D 0.034(2) 0.060(3) 0.046(2) 0.033(2) 0.0048(19) -0.0081(19)

loop_
_atom_type_symbol
_atom_type_description
_atom_type_scat_dispersion_real
_atom_type_scat_dispersion_imag
_atom_type_scat_source
C C 0.0033 0.0016 'International Tables Vol C Tables 4.2.6.8 and 6.1.1.4'
H H 0.0000 0.0000 'International Tables Vol C Tables 4.2.6.8 and 6.1.1.4'
N N 0.0061 0.0033 'International Tables Vol C Tables 4.2.6.8 and 6.1.1.4'
Ni Ni 0.3393 1.1124 'International Tables Vol C Tables 4.2.6.8 and 6.1.1.4'
O O 0.0106 0.0060 'International Tables Vol C Tables 4.2.6.8 and 6.1.1.4'

loop_
_geom_angle_atom_site_label_1
_geom_angle_atom_site_label_2
_geom_angle_atom_site_label_3
_geom_angle
_geom_angle_site_symmetry_1
_geom_angle_site_symmetry_3
_geom_angle_publ_flag
O3B Ni1 N4B 93.42(10) . . ?
O3B Ni1 N4D 103.67(11) . . ?
N4B Ni1 N4D 90.31(10) . . ?
O3B Ni1 O2 159.22(10) . 2_756 ?
N4B Ni1 O2 88.44(9) . 2_756 ?
N4D Ni1 O2 97.01(10) . 2_756 ?
O3B Ni1 O1 97.27(9) . 2_756 ?
N4B Ni1 O1 88.88(10) . 2_756 ?
N4D Ni1 O1 159.06(10) . 2_756 ?
O2 Ni1 O1 62.05(9) 2_756 2_756 ?
O3B Ni1 N5 87.43(10) . 2_755 ?
N4B Ni1 N5 178.62(10) . 2_755 ?
N4D Ni1 N5 90.54(10) . 2_755 ?
O2 Ni1 N5 90.38(9) 2_756 2_755 ?
O1 Ni1 N5 89.94(9) 2_756 2_755 ?
O3B Ni1 C1 128.31(11) . 2_756 ?
N4B Ni1 C1 89.26(11) . 2_756 ?
N4D Ni1 C1 127.95(11) . 2_756 ?
O2 Ni1 C1 30.95(10) 2_756 2_756 ?
O1 Ni1 C1 31.12(9) 2_756 2_756 ?
N5 Ni1 C1 89.36(11) 2_755 2_756 ?
O2B Ni2 N4C 93.28(11) . . ?
O2B Ni2 N5A 90.57(10) . . ?
N4C Ni2 N5A 89.91(11) . . ?
O2B Ni2 N5B 88.31(10) . 1_554 ?
N4C Ni2 N5B 94.27(10) . 1_554 ?
N5A Ni2 N5B 175.72(11) . 1_554 ?
O2B Ni2 O3A 113.28(10) . 2_665 ?
N4C Ni2 O3A 153.43(11) . 2_665 ?
N5A Ni2 O3A 89.80(10) . 2_665 ?
N5B Ni2 O3A 86.86(9) 1_554 2_665 ?
O2B Ni2 O4A 173.64(10) . 2_665 ?
N4C Ni2 O4A 92.85(11) . 2_665 ?
N5A Ni2 O4A 91.11(10) . 2_665 ?
N5B Ni2 O4A 89.58(10) 1_554 2_665 ?
O3A Ni2 O4A 60.60(9) 2_665 2_665 ?
O2B Ni2 C8A 143.35(11) . 2_665 ?
N4C Ni2 C8A 123.12(12) . 2_665 ?
N5A Ni2 C8A 93.34(10) . 2_665 ?
N5B Ni2 C8A 85.12(10) 1_554 2_665 ?
O3A Ni2 C8A 30.45(10) 2_665 2_665 ?
O4A Ni2 C8A 30.39(10) 2_665 2_665 ?
O3 Ni3 N5C 107.84(11) . . ?
O3 Ni3 N4A 88.94(10) . 2_666 ?
N5C Ni3 N4A 93.16(11) . 2_666 ?
O3 Ni3 N4 92.74(11) . . ?
N5C Ni3 N4 89.66(11) . . ?
N4A Ni3 N4 176.10(11) 2_666 . ?
O3 Ni3 O1A 95.76(9) . . ?
N5C Ni3 O1A 156.23(10) . . ?
N4A Ni3 O1A 84.28(10) 2_666 . ?
N4 Ni3 O1A 92.05(10) . . ?
O3 Ni3 O2A 156.60(10) . . ?
N5C Ni3 O2A 95.31(10) . . ?
N4A Ni3 O2A 86.38(10) 2_666 . ?
N4 Ni3 O2A 90.69(10) . . ?
O1A Ni3 O2A 60.97(8) . . ?
O3 Ni3 C1A 126.21(11) . . ?
N5C Ni3 C1A 125.72(11) . . ?
N4A Ni3 C1A 83.98(11) 2_666 . ?
N4 Ni3 C1A 92.19(11) . . ?
O1A Ni3 C1A 30.53(9) . . ?
O2A Ni3 C1A 30.45(9) . . ?
C1 O1 Ni1 88.1(2) . 2_756 ?
C1 O2 Ni1 88.47(19) . 2_756 ?
C8 O3 Ni3 126.6(2) . . ?
N2 N1 C4 115.1(3) . . ?
N3 N2 N1 174.2(5) . . ?
O2 C1 O1 121.3(3) . . ?
O2 C1 C2 119.9(3) . . ?
O1 C1 C2 118.7(3) . . ?
O2 C1 Ni1 60.58(17) . 2_756 ?
O1 C1 Ni1 60.73(17) . 2_756 ?
C2 C1 Ni1 174.8(2) . 2_756 ?
C7 C2 C3 119.8(3) . . ?
C7 C2 C1 120.7(3) . . ?
C3 C2 C1 119.5(3) . . ?
C4 C3 C2 120.1(3) . . ?
C4 C3 H3 120.0 . . ?
C2 C3 H3 120.0 . . ?
C3 C4 C5 119.8(3) . . ?
C3 C4 N1 123.6(3) . . ?
C5 C4 N1 116.6(3) . . ?
C6 C5 C4 120.7(3) . . ?
C6 C5 H5 119.7 . . ?
C4 C5 H5 119.7 . . ?
C5 C6 C7 119.1(3) . . ?
C5 C6 C8 122.5(3) . . ?
C7 C6 C8 118.4(3) . . ?
C2 C7 C6 120.6(3) . . ?
C2 C7 H7 119.7 . . ?
C6 C7 H7 119.7 . . ?
O4 C8 O3 127.4(4) . . ?
O4 C8 C6 117.7(3) . . ?
O3 C8 C6 114.8(3) . . ?
C1A O1A Ni3 89.8(2) . . ?
C1A O2A Ni3 87.43(19) . . ?
C8A O3A Ni2 89.1(2) . 2_665 ?
C8A O4A Ni2 87.4(2) . 2_665 ?
N2A N1A C4A 114.7(3) . . ?
N3A N2A N1A 172.9(4) . . ?
O2A C1A O1A 121.7(3) . . ?
O2A C1A C2A 119.9(3) . . ?
O1A C1A C2A 118.4(3) . . ?
O2A C1A Ni3 62.12(18) . . ?
O1A C1A Ni3 59.63(17) . . ?
C2A C1A Ni3 177.9(2) . . ?
C3A C2A C7A 120.1(3) . . ?
C3A C2A C1A 119.0(3) . . ?
C7A C2A C1A 120.9(3) . . ?
C4A C3A C2A 120.4(3) . . ?
C4A C3A H3A 119.8 . . ?
C2A C3A H3A 119.8 . . ?
C3A C4A C5A 119.7(3) . . ?
C3A C4A N1A 124.2(3) . . ?
C5A C4A N1A 116.0(3) . . ?
C4A C5A C6A 120.5(3) . . ?
C4A C5A H5A 119.8 . . ?
C6A C5A H5A 119.8 . . ?
C5A C6A C7A 119.7(3) . . ?
C5A C6A C8A 118.5(3) . . ?
C7A C6A C8A 121.8(3) . . ?
C6A C7A C2A 119.5(3) . . ?
C6A C7A H7A 120.3 . . ?
C2A C7A H7A 120.3 . . ?
O4A C8A O3A 121.9(3) . . ?
O4A C8A C6A 119.7(3) . . ?
O3A C8A C6A 118.4(3) . . ?
O4A C8A Ni2 62.21(18) . 2_665 ?
O3A C8A Ni2 60.42(18) . 2_665 ?
C6A C8A Ni2 169.0(2) . 2_665 ?
C1B O2B Ni2 120.4(2) . . ?
C8B O3B Ni1 131.0(2) . . ?
N2B N1B C4B 117.0(3) . . ?
N3B N2B N1B 171.2(4) . . ?
O1B C1B O2B 125.1(3) . . ?
O1B C1B C2B 117.2(3) . . ?
O2B C1B C2B 117.7(3) . . ?
C7B C2B C3B 120.3(3) . . ?
C7B C2B C1B 121.7(3) . . ?
C3B C2B C1B 117.9(3) . . ?
C2B C3B C4B 119.6(3) . . ?
C2B C3B H3B 120.2 . . ?
C4B C3B H3B 120.2 . . ?
C5B C4B C3B 120.4(3) . . ?
C5B C4B N1B 115.8(3) . . ?
C3B C4B N1B 123.8(3) . . ?
C4B C5B C6B 120.2(3) . . ?
C4B C5B H5B 119.9 . . ?
C6B C5B H5B 119.9 . . ?
C5B C6B C7B 119.4(3) . . ?
C5B C6B C8B 121.0(3) . . ?
C7B C6B C8B 119.6(3) . . ?
C2B C7B C6B 120.1(3) . . ?
C2B C7B H7B 120.0 . . ?
C6B C7B H7B 120.0 . . ?
O4B C8B O3B 126.0(3) . . ?
O4B C8B C6B 119.4(3) . . ?
O3B C8B C6B 114.5(3) . . ?
C9 N4 C13 117.1(3) . . ?
C9 N4 Ni3 120.4(3) . . ?
C13 N4 Ni3 122.4(2) . . ?
C14 N5 C18 115.8(3) . . ?
C14 N5 Ni1 125.3(2) . 2_755 ?
C18 N5 Ni1 118.8(2) . 2_755 ?
N4 C9 C10 122.7(4) . . ?
N4 C9 H9 118.7 . . ?
C10 C9 H9 118.7 . . ?
C9 C10 C11 120.1(4) . . ?
C9 C10 H10 120.0 . . ?
C11 C10 H10 120.0 . . ?
C12 C11 C10 116.3(3) . . ?
C12 C11 C19 120.4(4) . . ?
C10 C11 C19 123.3(4) . . ?
C13 C12 C11 120.6(4) . . ?
C13 C12 H12 119.7 . . ?
C11 C12 H12 119.7 . . ?
N4 C13 C12 123.1(4) . . ?
N4 C13 H13 118.5 . . ?
C12 C13 H13 118.5 . . ?
N5 C14 C15 124.1(4) . . ?
N5 C14 H14 118.0 . . ?
C15 C14 H14 118.0 . . ?
C14 C15 C16 119.4(4) . . ?
C14 C15 H15 120.3 . . ?
C16 C15 H15 120.3 . . ?
C17 C16 C15 115.6(3) . . ?
C17 C16 C20 122.7(4) . . ?
C15 C16 C20 121.7(4) . . ?
C18 C17 C16 120.8(4) . . ?
C18 C17 H17 119.6 . . ?
C16 C17 H17 119.6 . . ?
N5 C18 C17 124.3(4) . . ?
N5 C18 H18 117.8 . . ?
C17 C18 H18 117.8 . . ?
C20 C19 C11 117.1(4) . . ?
C20 C19 H19A 108.0 . . ?
C11 C19 H19A 108.0 . . ?
C20 C19 H19B 108.0 . . ?
C11 C19 H19B 108.0 . . ?
H19A C19 H19B 107.3 . . ?
C19 C20 C16 114.8(4) . . ?
C19 C20 H20A 108.6 . . ?
C16 C20 H20A 108.6 . . ?
C19 C20 H20B 108.6 . . ?
C16 C20 H20B 108.6 . . ?
H20A C20 H20B 107.6 . . ?
C13A N4A C9A 116.6(3) . . ?
C13A N4A Ni3 123.7(2) . 2_666 ?
C9A N4A Ni3 118.8(2) . 2_666 ?
C18A N5A C14A 117.0(3) . . ?
C18A N5A Ni2 125.2(2) . . ?
C14A N5A Ni2 117.8(2) . . ?
N4A C9A C10A 123.8(3) . . ?
N4A C9A H9A 118.1 . . ?
C10A C9A H9A 118.1 . . ?
C9A C10A C11A 119.9(3) . . ?
C9A C10A H10A 120.0 . . ?
C11A C10A H10A 120.0 . . ?
C10A C11A C12A 116.5(3) . . ?
C10A C11A C20A 122.2(3) . . ?
C12A C11A C20A 121.3(3) . . ?
C13A C12A C11A 120.0(3) . . ?
C13A C12A H12A 120.0 . . ?
C11A C12A H12A 120.0 . . ?
N4A C13A C12A 123.3(3) . . ?
N4A C13A H13A 118.4 . . ?
C12A C13A H13A 118.4 . . ?
N5A C14A C15A 122.0(3) . . ?
N5A C14A H14A 119.0 . . ?
C15A C14A H14A 119.0 . . ?
C16A C15A C14A 120.5(3) . . ?
C16A C15A H15A 119.8 . . ?
C14A C15A H15A 119.8 . . ?
C17A C16A C15A 116.9(3) . . ?
C17A C16A C19A 121.2(3) . . ?
C15A C16A C19A 121.9(4) . . ?
C18A C17A C16A 119.7(3) . . ?
C18A C17A H17A 120.2 . . ?
C16A C17A H17A 120.2 . . ?
N5A C18A C17A 123.9(3) . . ?
N5A C18A H18A 118.0 . . ?
C17A C18A H18A 118.0 . . ?
C16A C19A C20A 110.2(3) . . ?
C16A C19A H19C 109.6 . . ?
C20A C19A H19C 109.6 . . ?
C16A C19A H19D 109.6 . . ?
C20A C19A H19D 109.6 . . ?
H19C C19A H19D 108.1 . . ?
C11A C20A C19A 111.9(3) . . ?
C11A C20A H20C 109.2 . . ?
C19A C20A H20C 109.2 . . ?
C11A C20A H20D 109.2 . . ?
C19A C20A H20D 109.2 . . ?
H20C C20A H20D 107.9 . . ?
C9B N4B C13B 116.7(3) . . ?
C9B N4B Ni1 120.6(2) . . ?
C13B N4B Ni1 122.3(2) . . ?
C18B N5B C14B 116.0(3) . . ?
C18B N5B Ni2 125.0(2) . 1_556 ?
C14B N5B Ni2 118.9(2) . 1_556 ?
N4B C9B C10B 123.6(3) . . ?
N4B C9B H9B 118.2 . . ?
C10B C9B H9B 118.2 . . ?
C9B C10B C11B 119.7(3) . . ?
C9B C10B H10B 120.1 . . ?
C11B C10B H10B 120.1 . . ?
C12B C11B C10B 116.6(3) . . ?
C12B C11B C20B 122.5(3) . . ?
C10B C11B C20B 120.9(3) . . ?
C13B C12B C11B 120.2(3) . . ?
C13B C12B H12B 119.9 . . ?
C11B C12B H12B 119.9 . . ?
N4B C13B C12B 123.1(3) . . ?
N4B C13B H13B 118.5 . . ?
C12B C13B H13B 118.5 . . ?
N5B C14B C15B 122.9(3) . . ?
N5B C14B H14B 118.6 . . ?
C15B C14B H14B 118.6 . . ?
C16B C15B C14B 120.8(3) . . ?
C16B C15B H15B 119.6 . . ?
C14B C15B H15B 119.6 . . ?
C15B C16B C17B 116.1(3) . . ?
C15B C16B C19B 122.7(3) . . ?
C17B C16B C19B 121.2(3) . . ?
C18B C17B C16B 119.6(3) . . ?
C18B C17B H17B 120.2 . . ?
C16B C17B H17B 120.2 . . ?
N5B C18B C17B 124.6(3) . . ?
N5B C18B H18B 117.7 . . ?
C17B C18B H18B 117.7 . . ?
C16B C19B C20B 111.2(3) . . ?
C16B C19B H19E 109.4 . . ?
C20B C19B H19E 109.4 . . ?
C16B C19B H19F 109.4 . . ?
C20B C19B H19F 109.4 . . ?
H19E C19B H19F 108.0 . . ?
C11B C20B C19B 112.0(3) . . ?
C11B C20B H20E 109.2 . . ?
C19B C20B H20E 109.2 . . ?
C11B C20B H20F 109.2 . . ?
C19B C20B H20F 109.2 . . ?
H20E C20B H20F 107.9 . . ?
C13C N4C C9C 117.7(3) . . ?
C13C N4C Ni2 122.0(3) . . ?
C9C N4C Ni2 119.7(3) . . ?
C18C N5C C14C 116.4(3) . . ?
C18C N5C Ni3 125.4(2) . . ?
C14C N5C Ni3 118.2(3) . . ?
N4C C9C C10C 122.4(4) . . ?
N4C C9C H9C 118.8 . . ?
C10C C9C H9C 118.8 . . ?
C9C C10C C11C 120.5(4) . . ?
C9C C10C H10C 119.8 . . ?
C11C C10C H10C 119.8 . . ?
C10C C11C C12C 117.1(4) . . ?
C10C C11C C19C 119.7(4) . . ?
C12C C11C C19C 123.1(4) . . ?
C11C C12C C13C 119.8(4) . . ?
C11C C12C H12C 120.1 . . ?
C13C C12C H12C 120.1 . . ?
N4C C13C C12C 122.6(4) . . ?
N4C C13C H13C 118.7 . . ?
C12C C13C H13C 118.7 . . ?
N5C C14C C15C 122.8(5) . . ?
N5C C14C H14C 118.6 . . ?
C15C C14C H14C 118.6 . . ?
C14C C15C C16C 120.5(4) . . ?
C14C C15C H15C 119.8 . . ?
C16C C15C H15C 119.8 . . ?
C15C C16C C17C 116.7(4) . . ?
C15C C16C C20C 120.7(5) . . ?
C17C C16C C20C 122.6(5) . . ?
C18C C17C C16C 119.4(5) . . ?
C18C C17C H17C 120.3 . . ?
C16C C17C H17C 120.3 . . ?
N5C C18C C17C 124.1(4) . . ?
N5C C18C H18C 117.9 . . ?
C17C C18C H18C 117.9 . . ?
C20C C19C C11C 109.5(4) . . ?
C20C C19C H19G 109.8 . . ?
C11C C19C H19G 109.8 . . ?
C20C C19C H19H 109.8 . . ?
C11C C19C H19H 109.8 . . ?
H19G C19C H19H 108.2 . . ?
C19C C20C C16C 113.8(4) . . ?
C19C C20C H20G 108.8 . . ?
C16C C20C H20G 108.8 . . ?
C19C C20C H20H 108.8 . . ?
C16C C20C H20H 108.8 . . ?
H20G C20C H20H 107.7 . . ?
C9D N4D C13D 116.6(3) . . ?
C9D N4D Ni1 121.9(2) . . ?
C13D N4D Ni1 120.6(2) . . ?
N4D C9D C10D 123.2(3) . . ?
N4D C9D H9D 118.4 . . ?
C10D C9D H9D 118.4 . . ?
C9D C10D C11D 120.1(3) . . ?
C9D C10D H10D 120.0 . . ?
C11D C10D H10D 120.0 . . ?
C12D C11D C10D 116.7(3) . . ?
C12D C11D C19D 121.9(4) . . ?
C10D C11D C19D 121.3(4) . . ?
C11D C12D C13D 120.1(4) . . ?
C11D C12D H12D 119.9 . . ?
C13D C12D H12D 119.9 . . ?
N4D C13D C12D 123.2(3) . . ?
N4D C13D H13D 118.4 . . ?
C12D C13D H13D 118.4 . . ?
C11D C19D C19D 111.1(4) . 2_756 ?
C11D C19D H19I 109.4 . . ?
C19D C19D H19I 109.4 2_756 . ?
C11D C19D H19J 109.4 . . ?
C19D C19D H19J 109.4 2_756 . ?
H19I C19D H19J 108.0 . . ?

loop_
_geom_bond_atom_site_label_1
_geom_bond_atom_site_label_2
_geom_bond_distance
_geom_bond_site_symmetry_2
_geom_bond_publ_flag
Ni1 O3B 2.000(2) . ?
Ni1 N4B 2.096(3) . ?
Ni1 N4D 2.107(3) . ?
Ni1 O2 2.138(2) 2_756 ?
Ni1 O1 2.141(2) 2_756 ?
Ni1 N5 2.144(3) 2_755 ?
Ni1 C1 2.454(3) 2_756 ?
Ni2 O2B 2.025(3) . ?
Ni2 N4C 2.071(3) . ?
Ni2 N5A 2.089(3) . ?
Ni2 N5B 2.111(3) 1_554 ?
Ni2 O3A 2.154(2) 2_665 ?
Ni2 O4A 2.193(2) 2_665 ?
Ni2 C8A 2.477(3) 2_665 ?
Ni3 O3 2.013(2) . ?
Ni3 N5C 2.076(3) . ?
Ni3 N4A 2.093(3) 2_666 ?
Ni3 N4 2.097(3) . ?
Ni3 O1A 2.143(2) . ?
Ni3 O2A 2.197(2) . ?
Ni3 C1A 2.483(3) . ?
O1 C1 1.269(4) . ?
O2 C1 1.262(4) . ?
O3 C8 1.268(4) . ?
O4 C8 1.220(4) . ?
N1 N2 1.235(5) . ?
N1 C4 1.429(5) . ?
N2 N3 1.130(5) . ?
C1 C2 1.500(5) . ?
C2 C7 1.388(5) . ?
C2 C3 1.392(5) . ?
C3 C4 1.374(5) . ?
C3 H3 0.9500 . ?
C4 C5 1.408(5) . ?
C5 C6 1.372(5) . ?
C5 H5 0.9500 . ?
C6 C7 1.397(5) . ?
C6 C8 1.537(5) . ?
C7 H7 0.9500 . ?
O1A C1A 1.262(4) . ?
O2A C1A 1.260(4) . ?
O3A C8A 1.255(4) . ?
O4A C8A 1.254(4) . ?
N1A N2A 1.248(4) . ?
N1A C4A 1.434(4) . ?
N2A N3A 1.120(4) . ?
C1A C2A 1.501(5) . ?
C2A C3A 1.386(5) . ?
C2A C7A 1.396(4) . ?
C3A C4A 1.382(5) . ?
C3A H3A 0.9500 . ?
C4A C5A 1.387(5) . ?
C5A C6A 1.392(5) . ?
C5A H5A 0.9500 . ?
C6A C7A 1.395(5) . ?
C6A C8A 1.502(5) . ?
C7A H7A 0.9500 . ?
O1B C1B 1.245(4) . ?
O2B C1B 1.258(4) . ?
O3B C8B 1.282(4) . ?
O4B C8B 1.237(4) . ?
N1B N2B 1.243(4) . ?
N1B C4B 1.429(4) . ?
N2B N3B 1.136(4) . ?
C1B C2B 1.512(5) . ?
C2B C7B 1.386(5) . ?
C2B C3B 1.390(5) . ?
C3B C4B 1.396(5) . ?
C3B H3B 0.9500 . ?
C4B C5B 1.386(5) . ?
C5B C6B 1.389(5) . ?
C5B H5B 0.9500 . ?
C6B C7B 1.406(5) . ?
C6B C8B 1.508(4) . ?
C7B H7B 0.9500 . ?
N4 C9 1.322(4) . ?
N4 C13 1.353(5) . ?
N5 C14 1.328(4) . ?
N5 C18 1.336(4) . ?
C9 C10 1.390(5) . ?
C9 H9 0.9500 . ?
C10 C11 1.397(6) . ?
C10 H10 0.9500 . ?
C11 C12 1.373(5) . ?
C11 C19 1.505(5) . ?
C12 C13 1.367(5) . ?
C12 H12 0.9500 . ?
C13 H13 0.9500 . ?
C14 C15 1.382(5) . ?
C14 H14 0.9500 . ?
C15 C16 1.408(6) . ?
C15 H15 0.9500 . ?
C16 C17 1.375(6) . ?
C16 C20 1.521(5) . ?
C17 C18 1.361(5) . ?
C17 H17 0.9500 . ?
C18 H18 0.9500 . ?
C19 C20 1.414(6) . ?
C19 H19A 0.9900 . ?
C19 H19B 0.9900 . ?
C20 H20A 0.9900 . ?
C20 H20B 0.9900 . ?
N4A C13A 1.337(4) . ?
N4A C9A 1.344(4) . ?
N5A C18A 1.339(4) . ?
N5A C14A 1.345(5) . ?
C9A C10A 1.368(4) . ?
C9A H9A 0.9500 . ?
C10A C11A 1.391(5) . ?
C10A H10A 0.9500 . ?
C11A C12A 1.393(5) . ?
C11A C20A 1.508(4) . ?
C12A C13A 1.378(4) . ?
C12A H12A 0.9500 . ?
C13A H13A 0.9500 . ?
C14A C15A 1.393(5) . ?
C14A H14A 0.9500 . ?
C15A C16A 1.388(5) . ?
C15A H15A 0.9500 . ?
C16A C17A 1.383(5) . ?
C16A C19A 1.507(5) . ?
C17A C18A 1.377(4) . ?
C17A H17A 0.9500 . ?
C18A H18A 0.9500 . ?
C19A C20A 1.526(5) . ?
C19A H19C 0.9900 . ?
C19A H19D 0.9900 . ?
C20A H20C 0.9900 . ?
C20A H20D 0.9900 . ?
N4B C9B 1.341(4) . ?
N4B C13B 1.342(4) . ?
N5B C18B 1.328(4) . ?
N5B C14B 1.350(4) . ?
C9B C10B 1.378(4) . ?
C9B H9B 0.9500 . ?
C10B C11B 1.391(5) . ?
C10B H10B 0.9500 . ?
C11B C12B 1.391(5) . ?
C11B C20B 1.502(4) . ?
C12B C13B 1.378(4) . ?
C12B H12B 0.9500 . ?
C13B H13B 0.9500 . ?
C14B C15B 1.378(4) . ?
C14B H14B 0.9500 . ?
C15B C16B 1.377(5) . ?
C15B H15B 0.9500 . ?
C16B C17B 1.401(5) . ?
C16B C19B 1.503(4) . ?
C17B C18B 1.367(5) . ?
C17B H17B 0.9500 . ?
C18B H18B 0.9500 . ?
C19B C20B 1.519(5) . ?
C19B H19E 0.9900 . ?
C19B H19F 0.9900 . ?
C20B H20E 0.9900 . ?
C20B H20F 0.9900 . ?
N4C C13C 1.330(4) . ?
N4C C9C 1.340(5) . ?
N5C C18C 1.329(5) . ?
N5C C14C 1.340(4) . ?
C9C C10C 1.374(5) . ?
C9C H9C 0.9500 . ?
C10C C11C 1.377(6) . ?
C10C H10C 0.9500 . ?
C11C C12C 1.380(6) . ?
C11C C19C 1.519(5) . ?
C12C C13C 1.388(5) . ?
C12C H12C 0.9500 . ?
C13C H13C 0.9500 . ?
C14C C15C 1.378(6) . ?
C14C H14C 0.9500 . ?
C15C C16C 1.378(7) . ?
C15C H15C 0.9500 . ?
C16C C17C 1.383(6) . ?
C16C C20C 1.508(6) . ?
C17C C18C 1.378(5) . ?
C17C H17C 0.9500 . ?
C18C H18C 0.9500 . ?
C19C C20C 1.479(6) . ?
C19C H19G 0.9900 . ?
C19C H19H 0.9900 . ?
C20C H20G 0.9900 . ?
C20C H20H 0.9900 . ?
N4D C9D 1.331(4) . ?
N4D C13D 1.340(4) . ?
C9D C10D 1.374(5) . ?
C9D H9D 0.9500 . ?
C10D C11D 1.385(5) . ?
C10D H10D 0.9500 . ?
C11D C12D 1.371(5) . ?
C11D C19D 1.497(5) . ?
C12D C13D 1.377(5) . ?
C12D H12D 0.9500 . ?
C13D H13D 0.9500 . ?
C19D C19D 1.541(7) 2_756 ?
C19D H19I 0.9900 . ?
C19D H19J 0.9900 . ?
